data_9007896
loop_
_publ_author_name
'Weil, M.'

_publ_section_title
;
 Cadmium(II) diarsenate(V), Cd2As2O7
;
_journal_name_full 'Acta Crystallographica, Section E'
_journal_page_first i28
_journal_page_last i29
_journal_paper_doi 10.1107/S1600536801004342
_journal_volume 57
_journal_year 2001
_chemical_formula_structural Cd2As2O7
_chemical_formula_sum 'As2 Cd2 O7'
_space_group_IT_number 12
_symmetry_space_group_name_Hall '-C 2y'
_symmetry_space_group_name_H-M 'C 1 2/m 1'
_cell_angle_alpha 90
_cell_angle_beta 101.770
_cell_angle_gamma 90
_cell_length_a 6.9446
_cell_length_b 9.0365
_cell_length_c 4.8530
_cell_formula_units_Z 2
_cell_volume 298.146
_exptl_crystal_density_diffrn 5.421
_cod_original_formula_sum 'Cd2 As2 O7'
_cod_database_code 9007896

loop_
_symmetry_equiv_pos_as_xyz
x,y,z
1/2+x,1/2+y,z
x,-y,z
1/2+x,1/2-y,z
-x,y,-z
1/2-x,1/2+y,-z
-x,-y,-z
1/2-x,1/2-y,-z

loop_
_atom_site_aniso_label
_atom_site_aniso_U_11
_atom_site_aniso_U_22
_atom_site_aniso_U_33
_atom_site_aniso_U_12
_atom_site_aniso_U_13
_atom_site_aniso_U_23
Cd 0.00994 0.01029 0.01280 0.00000 0.00099 0.00000
As 0.00690 0.01061 0.00793 0.00000 0.00128 0.00000
O1 0.01700 0.11300 0.09000 0.00000 0.03400 0.00000
O2 0.02100 0.01200 0.00840 0.00000 -0.00430 0.00000
O3 0.01640 0.01350 0.01590 0.00410 0.00320 0.00580

loop_
_atom_site_label
_atom_site_fract_x
_atom_site_fract_y
_atom_site_fract_z
_atom_site_U_iso_or_equiv
Cd 0.00000 0.30427 0.50000 0.01120
As 0.22491 0.00000 0.91086 0.00851
O1 0.00000 0.00000 0.00000 0.07000
O2 0.38430 0.00000 0.21720 0.01480
O3 0.23440 0.15410 0.72470 0.01530

_cod_duplicate_entry 2200093
